data_7013018
loop_
_publ_author_name
'Dove, Andrew P.'
'Gibson, Vernon C.'
'Hormnirun, Pimpa'
'Marshall, Edward L.'
'Segal, John A.'
'White, Andrew J. P.'
'Williams, David J.'

_publ_section_title
;
 Low coordinate magnesium chemistry supported by a bulky ?-diketiminate
 ligand
;
_journal_issue 15
_journal_name_full 'Dalton Transactions'
_journal_page_first 3088
_journal_paper_doi 10.1039/b303550f
_journal_year 2003
_chemical_formula_sum 'C62 H88 Mg2 N4 O4'
_chemical_formula_weight 1001.98
_chemical_name_systematic
; 
? 
;
_space_group_IT_number 14
_symmetry_cell_setting monoclinic
_symmetry_space_group_name_Hall '-P 2ybc'
_symmetry_space_group_name_H-M 'P 1 21/c 1'
_atom_sites_solution_hydrogens geom
_atom_sites_solution_primary direct
_atom_sites_solution_secondary difmap
_audit_creation_method SHELXL
_cell_angle_alpha 90.00
_cell_angle_beta 101.725(13)
_cell_angle_gamma 90.00
_cell_formula_units_Z 4
_cell_length_a 17.316(2)
_cell_length_b 15.1884(13)
_cell_length_c 23.294(3)
_cell_measurement_reflns_used 28
_cell_measurement_temperature 183(2)
_cell_measurement_theta_max 25.03
_cell_measurement_theta_min 11.23
_cell_volume 5998.5(12)
_computing_cell_refinement 'Siemens XSCANS'
_computing_data_collection 'Siemens XSCANS'
_computing_data_reduction 'Siemens SHELXTL'
_computing_molecular_graphics 'Siemens SHELXTL'
_computing_publication_material 'Siemens SHELXTL'
_computing_structure_refinement 'SHELXL-93 (Sheldrick, 1993)'
_computing_structure_solution 'SHELXS-86 (Sheldrick, 1990)'
_diffrn_ambient_temperature 183(2)
_diffrn_measurement_device 'Siemens P4'
_diffrn_measurement_method '\w scans'
_diffrn_radiation_monochromator graphite
_diffrn_radiation_source 'fine-focus sealed tube'
_diffrn_radiation_type CuK\a
_diffrn_radiation_wavelength 1.54178
_diffrn_reflns_av_R_equivalents 0.0495
_diffrn_reflns_av_sigmaI/netI 0.0481
_diffrn_reflns_limit_h_max 7
_diffrn_reflns_limit_h_min -19
_diffrn_reflns_limit_k_max 9
_diffrn_reflns_limit_k_min -17
_diffrn_reflns_limit_l_max 25
_diffrn_reflns_limit_l_min -26
_diffrn_reflns_number 9232
_diffrn_reflns_theta_max 60.01
_diffrn_reflns_theta_min 2.61
_diffrn_standards_interval_count 97
_diffrn_standards_number 3
_exptl_absorpt_coefficient_mu 0.717
_exptl_absorpt_correction_type none
_exptl_crystal_colour Colourless
_exptl_crystal_density_diffrn 1.109
_exptl_crystal_description blocks
_exptl_crystal_F_000 2176
_exptl_crystal_size_max 0.50
_exptl_crystal_size_mid 0.37
_exptl_crystal_size_min 0.33
_refine_diff_density_max 0.263
_refine_diff_density_min -0.198
_refine_diff_density_rms 0.044
_refine_ls_extinction_coef 0.00042(6)
_refine_ls_extinction_expression Fc^*^=kFc[1+0.001xFc^2^\l^3^/sin(2\q)]^-1/4^
_refine_ls_extinction_method SHELXL
_refine_ls_goodness_of_fit_all 1.038
_refine_ls_goodness_of_fit_obs 1.092
_refine_ls_matrix_type full
_refine_ls_number_parameters 656
_refine_ls_number_reflns 8165
_refine_ls_number_restraints 0
_refine_ls_restrained_S_all 1.083
_refine_ls_restrained_S_obs 1.092
_refine_ls_R_factor_all 0.0790
_refine_ls_R_factor_obs 0.0524
_refine_ls_shift/esd_max -0.048
_refine_ls_shift/esd_mean 0.000
_refine_ls_structure_factor_coef Fsqd
_refine_ls_weighting_details 'w=1/[\s^2^(Fo^2^)+(0.0740P)^2^+1.0806P] where P=(Fo^2^+2Fc^2^)/3'
_refine_ls_weighting_scheme calc
_refine_ls_wR_factor_all 0.1476
_refine_ls_wR_factor_obs 0.1263
_reflns_number_observed 6539
_reflns_number_total 8890
_reflns_observed_criterion >2sigma(I)
_cod_data_source_file b303550f.txt
_cod_data_source_block Compound_14
_cod_depositor_comments
;
The following automatic conversions were performed:
'_symmetry_cell_setting' value 'Monoclinic' changed to 'monoclinic'
according to '/home/saulius/struct/CIF-dictionaries/cif_core.dic'
dictionary named 'cif_core.dic' version 2.4.1 from 2010-06-29.

Automatic conversion script
Id: cif_fix_enum 1527 2010-12-29 10:47:43Z saulius 

The following automatic conversions were performed:

'_refine_ls_weighting_scheme' value 'calc
w=1/[\s^2^(Fo^2^)+(0.0740P)^2^+1.0806P] where P=(Fo^2^+2Fc^2^)/3' was
changed to 'calc'. New tag '_refine_ls_weighting_details' was
created. The value of the new tag was set to
'w=1/[\s^2^(Fo^2^)+(0.0740P)^2^+1.0806P] where P=(Fo^2^+2Fc^2^)/3'.

Automatic conversion script
Id: cif_fix_values 3143 2015-03-26 13:38:13Z robertas 
;
_cod_original_cell_volume 5998.5(11)
_cod_original_sg_symbol_H-M P2(1)/c
_cod_database_code 7013018

loop_
_symmetry_equiv_pos_as_xyz
'x, y, z'
'-x, y+1/2, -z+1/2'
'-x, -y, -z'
'x, -y-1/2, z-1/2'

loop_
_atom_site_aniso_label
_atom_site_aniso_U_11
_atom_site_aniso_U_22
_atom_site_aniso_U_33
_atom_site_aniso_U_23
_atom_site_aniso_U_13
_atom_site_aniso_U_12
Mg 0.0323(4) 0.0238(4) 0.0305(4) -0.0034(3) 0.0128(3) 0.0020(3)
O1 0.0470(11) 0.0395(11) 0.0588(12) -0.0159(9) 0.0137(9) -0.0083(9)
O2 0.0413(10) 0.0457(11) 0.0563(12) -0.0089(9) 0.0184(9) 0.0109(9)
N1 0.0342(10) 0.0289(10) 0.0248(9) 0.0007(8) 0.0103(8) 0.0006(8)
C1 0.0315(12) 0.0277(12) 0.0303(12) 0.0015(10) 0.0070(9) 0.0033(9)
C2 0.0349(12) 0.0271(12) 0.0330(12) -0.0027(10) 0.0110(10) 0.0065(10)
C3 0.0285(11) 0.0279(12) 0.0310(12) -0.0031(9) 0.0110(9) 0.0001(9)
N3 0.0310(10) 0.0233(9) 0.0313(10) -0.0004(8) 0.0136(8) 0.0017(8)
C4 0.056(2) 0.0320(13) 0.0422(14) 0.0087(11) 0.0158(12) 0.0088(12)
C5 0.054(2) 0.0358(14) 0.0341(13) 0.0006(10) 0.0176(12) 0.0138(12)
C6 0.0385(13) 0.0308(12) 0.0335(13) 0.0030(10) 0.0145(11) 0.0024(10)
C7 0.0451(15) 0.0461(15) 0.0327(13) 0.0014(11) 0.0132(11) 0.0043(12)
C8 0.059(2) 0.072(2) 0.0348(15) 0.0078(14) 0.0163(13) 0.002(2)
C9 0.072(2) 0.075(2) 0.038(2) 0.011(2) 0.026(2) -0.005(2)
C10 0.055(2) 0.058(2) 0.051(2) 0.0099(14) 0.0265(14) -0.0064(15)
C11 0.0410(14) 0.0390(14) 0.0420(14) 0.0046(11) 0.0167(12) -0.0027(11)
C12 0.0392(14) 0.061(2) 0.0357(14) 0.0003(13) 0.0070(11) 0.0009(13)
C13 0.067(2) 0.070(2) 0.059(2) -0.014(2) 0.014(2) -0.011(2)
C14 0.048(2) 0.082(3) 0.070(2) 0.000(2) -0.001(2) 0.011(2)
C15 0.0420(15) 0.047(2) 0.049(2) 0.0104(13) 0.0121(12) -0.0085(13)
C16 0.056(2) 0.068(2) 0.064(2) -0.009(2) 0.005(2) -0.007(2)
C17 0.048(2) 0.067(2) 0.080(2) 0.015(2) 0.014(2) 0.002(2)
C18 0.0392(13) 0.0245(11) 0.0311(12) 0.0022(9) 0.0150(10) 0.0060(10)
C19 0.0402(14) 0.0340(13) 0.0343(13) 0.0016(10) 0.0134(11) 0.0073(11)
C20 0.046(2) 0.048(2) 0.0398(14) 0.0074(12) 0.0073(12) 0.0111(13)
C21 0.064(2) 0.047(2) 0.052(2) 0.0217(14) 0.0153(15) 0.0174(15)
C22 0.066(2) 0.037(2) 0.065(2) 0.0222(14) 0.027(2) 0.0083(14)
C23 0.048(2) 0.0308(13) 0.050(2) 0.0094(11) 0.0213(13) 0.0061(11)
C24 0.0364(14) 0.050(2) 0.0435(15) 0.0082(12) 0.0048(11) -0.0045(12)
C25 0.059(2) 0.083(3) 0.088(3) -0.006(2) 0.038(2) -0.009(2)
C26 0.120(4) 0.046(2) 0.152(5) -0.027(2) 0.081(4) -0.027(2)
C27 0.047(2) 0.045(2) 0.076(2) 0.020(2) 0.018(2) -0.0052(13)
C28 0.056(2) 0.077(3) 0.122(4) 0.031(3) 0.044(2) 0.000(2)
C29 0.075(2) 0.052(2) 0.099(3) 0.003(2) 0.014(2) -0.021(2)
C30 0.0338(13) 0.0344(14) 0.0478(15) -0.0100(12) 0.0138(11) -0.0002(11)
C31 0.040(2) 0.071(2) 0.117(3) -0.045(2) 0.030(2) -0.015(2)
Mg' 0.0324(4) 0.0272(4) 0.0301(4) -0.0042(3) 0.0114(3) 0.0018(3)
O1' 0.0455(11) 0.0500(12) 0.0539(12) -0.0192(10) 0.0082(9) -0.0063(9)
O2' 0.0436(10) 0.0481(11) 0.0539(11) -0.0098(9) 0.0184(9) 0.0122(9)
N1' 0.0360(11) 0.0321(11) 0.0303(10) 0.0032(8) 0.0122(8) 0.0047(9)
C1' 0.0308(12) 0.0299(12) 0.0351(12) 0.0015(10) 0.0064(10) 0.0051(10)
C2' 0.0323(12) 0.0264(12) 0.0357(12) -0.0039(10) 0.0109(10) 0.0064(10)
C3' 0.0320(12) 0.0277(12) 0.0317(12) -0.0035(9) 0.0114(10) -0.0006(10)
N3' 0.0333(10) 0.0233(9) 0.0284(9) 0.0001(8) 0.0097(8) 0.0010(8)
C4' 0.057(2) 0.0346(14) 0.049(2) 0.0108(12) 0.0181(13) 0.0157(13)
C5' 0.056(2) 0.0337(13) 0.0347(13) -0.0012(11) 0.0200(12) 0.0071(12)
C6' 0.053(2) 0.0373(14) 0.0437(15) 0.0123(12) 0.0235(13) 0.0163(12)
C7' 0.073(2) 0.060(2) 0.0366(15) 0.0086(13) 0.0203(14) 0.025(2)
C8' 0.125(4) 0.077(3) 0.043(2) 0.014(2) 0.038(2) 0.026(3)
C9' 0.139(4) 0.078(3) 0.082(3) 0.021(2) 0.080(3) 0.006(3)
C10' 0.091(3) 0.064(2) 0.089(3) 0.023(2) 0.060(2) 0.003(2)
C11' 0.058(2) 0.041(2) 0.070(2) 0.0183(14) 0.036(2) 0.0082(14)
C12' 0.073(2) 0.098(3) 0.033(2) 0.000(2) 0.0048(15) 0.027(2)
C13' 0.095(3) 0.114(4) 0.049(2) -0.012(2) 0.009(2) 0.005(3)
C14' 0.110(4) 0.149(5) 0.071(3) 0.002(3) -0.017(3) 0.067(4)
C15' 0.048(2) 0.059(2) 0.085(2) 0.033(2) 0.013(2) -0.007(2)
C16' 0.060(2) 0.094(3) 0.077(3) 0.005(2) 0.014(2) -0.006(2)
C17' 0.055(2) 0.057(2) 0.165(5) 0.028(3) 0.010(3) 0.002(2)
C18' 0.0427(13) 0.0233(11) 0.0311(12) -0.0006(9) 0.0136(10) 0.0042(10)
C19' 0.0455(14) 0.0285(12) 0.0318(12) -0.0008(10) 0.0098(11) 0.0044(11)
C20' 0.057(2) 0.0362(14) 0.0393(14) 0.0043(11) 0.0057(12) 0.0090(13)
C21' 0.078(2) 0.037(2) 0.046(2) 0.0160(13) 0.015(2) 0.0127(15)
C22' 0.073(2) 0.0341(15) 0.059(2) 0.0112(13) 0.027(2) -0.0030(14)
C23' 0.054(2) 0.0297(13) 0.0422(14) 0.0034(11) 0.0208(12) -0.0008(12)
C24' 0.0372(13) 0.0396(14) 0.0419(14) 0.0079(11) 0.0027(11) 0.0001(11)
C25' 0.051(2) 0.061(2) 0.091(3) 0.007(2) 0.022(2) 0.002(2)
C26' 0.090(3) 0.048(2) 0.111(3) -0.023(2) 0.041(3) -0.019(2)
C27' 0.054(2) 0.041(2) 0.058(2) 0.0044(13) 0.0190(14) -0.0097(13)
C28' 0.059(2) 0.062(2) 0.086(3) 0.003(2) 0.035(2) -0.013(2)
C29' 0.078(2) 0.060(2) 0.073(2) -0.014(2) 0.024(2) -0.021(2)
C30' 0.0351(14) 0.0411(15) 0.0459(15) -0.0124(12) 0.0097(11) 0.0024(12)
C31' 0.036(2) 0.070(2) 0.115(3) -0.045(2) 0.007(2) 0.004(2)

loop_
_atom_site_label
_atom_site_type_symbol
_atom_site_fract_x
_atom_site_fract_y
_atom_site_fract_z
_atom_site_U_iso_or_equiv
_atom_site_thermal_displace_type
_atom_site_occupancy
_atom_site_calc_flag
_atom_site_refinement_flags
_atom_site_disorder_group
Mg Mg 0.24122(5) 0.10614(5) 0.30213(3) 0.0280(2) Uani 1 d . .
O1 O 0.14989(12) 0.03463(13) 0.26971(9) 0.0480(5) Uani 1 d . .
O2 O 0.33888(11) 0.05105(13) 0.29601(9) 0.0466(5) Uani 1 d . .
N1 N 0.23045(12) 0.23226(13) 0.27144(8) 0.0287(4) Uani 1 d . .
C1 C 0.19674(14) 0.2932(2) 0.29893(10) 0.0297(5) Uani 1 d . .
C2 C 0.17751(14) 0.2817(2) 0.35422(11) 0.0311(5) Uani 1 d . .
H2A H 0.14410(14) 0.3256(2) 0.36506(11) 0.037 Uiso 1 calc R .
C3 C 0.20033(13) 0.2150(2) 0.39567(10) 0.0284(5) Uani 1 d . .
N3 N 0.23823(11) 0.14213(12) 0.38570(8) 0.0275(4) Uani 1 d . .
C4 C 0.1771(2) 0.3830(2) 0.27117(12) 0.0424(6) Uani 1 d . .
H4A H 0.2193(6) 0.4015(7) 0.2514(8) 0.064 Uiso 1 calc R .
H4B H 0.1720(13) 0.4258(4) 0.3016(2) 0.064 Uiso 1 calc R .
H4C H 0.1272(7) 0.3795(4) 0.2425(7) 0.064 Uiso 1 calc R .
C5 C 0.1817(2) 0.2308(2) 0.45528(11) 0.0402(6) Uani 1 d . .
H5A H 0.1521(11) 0.1806(7) 0.4661(4) 0.060 Uiso 1 calc R .
H5B H 0.1500(11) 0.2845(8) 0.4542(3) 0.060 Uiso 1 calc R .
H5C H 0.2310(2) 0.2378(14) 0.4843(2) 0.060 Uiso 1 calc R .
C6 C 0.25255(15) 0.2563(2) 0.21734(11) 0.0332(5) Uani 1 d . .
C7 C 0.1973(2) 0.2511(2) 0.16455(11) 0.0405(6) Uani 1 d . .
C8 C 0.2195(2) 0.2797(2) 0.11337(13) 0.0545(8) Uani 1 d . .
H8A H 0.1823(2) 0.2780(2) 0.07727(13) 0.065 Uiso 1 calc R .
C9 C 0.2945(2) 0.3104(3) 0.11445(13) 0.0598(9) Uani 1 d . .
H9A H 0.3081(2) 0.3319(3) 0.07949(13) 0.072 Uiso 1 calc R .
C10 C 0.3500(2) 0.3100(2) 0.16586(14) 0.0527(7) Uani 1 d . .
H10A H 0.4023(2) 0.3288(2) 0.16555(14) 0.063 Uiso 1 calc R .
C11 C 0.3311(2) 0.2827(2) 0.21845(12) 0.0395(6) Uani 1 d . .
C12 C 0.1144(2) 0.2156(2) 0.16037(12) 0.0455(7) Uani 1 d . .
H12A H 0.1071(2) 0.2036(2) 0.20115(12) 0.055 Uiso 1 calc R .
C13 C 0.1037(2) 0.1285(3) 0.1268(2) 0.0652(9) Uani 1 d . .
H13A H 0.0500(2) 0.1067(3) 0.1246(2) 0.098 Uiso 1 calc R .
H13B H 0.1416(2) 0.0852(3) 0.1472(2) 0.098 Uiso 1 calc R .
H13C H 0.1129(2) 0.1378(3) 0.0871(2) 0.098 Uiso 1 calc R .
C14 C 0.0506(2) 0.2810(3) 0.1323(2) 0.0684(10) Uani 1 d . .
H14A H -0.0016(2) 0.2549(3) 0.1307(2) 0.103 Uiso 1 calc R .
H14B H 0.0571(2) 0.2950(3) 0.0925(2) 0.103 Uiso 1 calc R .
H14C H 0.0554(2) 0.3350(3) 0.1558(2) 0.103 Uiso 1 calc R .
C15 C 0.3931(2) 0.2800(2) 0.27466(13) 0.0456(7) Uani 1 d . .
H15A H 0.3772(2) 0.2327(2) 0.29985(13) 0.055 Uiso 1 calc R .
C16 C 0.3964(2) 0.3661(3) 0.3088(2) 0.0636(9) Uani 1 d . .
H16A H 0.4370(2) 0.3620(3) 0.3447(2) 0.095 Uiso 1 calc R .
H16B H 0.3450(2) 0.3772(3) 0.3189(2) 0.095 Uiso 1 calc R .
H16C H 0.4091(2) 0.4146(3) 0.2845(2) 0.095 Uiso 1 calc R .
C17 C 0.4748(2) 0.2560(3) 0.2644(2) 0.0650(9) Uani 1 d . .
H17A H 0.5125(2) 0.2552(3) 0.3020(2) 0.097 Uiso 1 calc R .
H17B H 0.4915(2) 0.2998(3) 0.2385(2) 0.097 Uiso 1 calc R .
H17C H 0.4730(2) 0.1977(3) 0.2462(2) 0.097 Uiso 1 calc R .
C18 C 0.27484(15) 0.0905(2) 0.43526(10) 0.0305(5) Uani 1 d . .
C19 C 0.3534(2) 0.1097(2) 0.46181(11) 0.0354(5) Uani 1 d . .
C20 C 0.3900(2) 0.0594(2) 0.50952(12) 0.0448(6) Uani 1 d . .
H20A H 0.4434(2) 0.0709(2) 0.52735(12) 0.054 Uiso 1 calc R .
C21 C 0.3497(2) -0.0072(2) 0.53139(14) 0.0537(8) Uani 1 d . .
H21A H 0.3748(2) -0.0401(2) 0.56464(14) 0.064 Uiso 1 calc R .
C22 C 0.2733(2) -0.0253(2) 0.50478(15) 0.0537(8) Uani 1 d . .
H22A H 0.2461(2) -0.0712(2) 0.52001(15) 0.064 Uiso 1 calc R .
C23 C 0.2346(2) 0.0213(2) 0.45632(13) 0.0413(6) Uani 1 d . .
C24 C 0.3982(2) 0.1845(2) 0.43974(12) 0.0437(6) Uani 1 d . .
H24A H 0.3671(2) 0.2029(2) 0.40061(12) 0.052 Uiso 1 calc R .
C25 C 0.4785(2) 0.1567(3) 0.4312(2) 0.0735(10) Uani 1 d . .
H25A H 0.4732(2) 0.1053(3) 0.4053(2) 0.110 Uiso 1 calc R .
H25B H 0.5116(2) 0.1416(3) 0.4692(2) 0.110 Uiso 1 calc R .
H25C H 0.5028(2) 0.2052(3) 0.4135(2) 0.110 Uiso 1 calc R .
C26 C 0.4053(3) 0.2636(3) 0.4795(3) 0.099(2) Uani 1 d . .
H26A H 0.3528(3) 0.2812(3) 0.4848(3) 0.148 Uiso 1 calc R .
H26B H 0.4295(3) 0.3123(3) 0.4619(3) 0.148 Uiso 1 calc R .
H26C H 0.4383(3) 0.2487(3) 0.5176(3) 0.148 Uiso 1 calc R .
C27 C 0.1512(2) -0.0038(2) 0.4270(2) 0.0551(8) Uani 1 d . .
H27A H 0.1319(2) 0.0407(2) 0.3957(2) 0.066 Uiso 1 calc R .
C28 C 0.0944(2) -0.0032(3) 0.4696(2) 0.0814(13) Uani 1 d . .
H28A H 0.0415(2) -0.0198(3) 0.4486(2) 0.122 Uiso 1 calc R .
H28B H 0.0928(2) 0.0560(3) 0.4861(2) 0.122 Uiso 1 calc R .
H28C H 0.1127(2) -0.0454(3) 0.5013(2) 0.122 Uiso 1 calc R .
C29 C 0.1503(2) -0.0939(2) 0.3975(2) 0.0758(11) Uani 1 d . .
H29A H 0.0960(2) -0.1091(2) 0.3788(2) 0.114 Uiso 1 calc R .
H29B H 0.1711(2) -0.1384(2) 0.4271(2) 0.114 Uiso 1 calc R .
H29C H 0.1830(2) -0.0919(2) 0.3678(2) 0.114 Uiso 1 calc R .
C30 C 0.1239(2) -0.0337(2) 0.24293(12) 0.0379(6) Uani 1 d . .
C31 C 0.0388(2) -0.0555(3) 0.2389(2) 0.0743(12) Uani 1 d . .
H31A H 0.0335(3) -0.1182(6) 0.2472(14) 0.111 Uiso 1 calc R .
H31B H 0.0093(4) -0.0422(21) 0.1993(5) 0.111 Uiso 1 calc R .
H31C H 0.0178(6) -0.0203(17) 0.2675(11) 0.111 Uiso 1 calc R .
Mg' Mg 0.26015(5) -0.13602(5) 0.20729(3) 0.0292(2) Uani 1 d . .
O1' O 0.35152(12) -0.07341(14) 0.24924(9) 0.0501(5) Uani 1 d . .
O2' O 0.16348(12) -0.08497(13) 0.21885(9) 0.0473(5) Uani 1 d . .
N1' N 0.26484(12) -0.26694(13) 0.22677(9) 0.0320(4) Uani 1 d . .
C1' C 0.30282(14) -0.3215(2) 0.19743(11) 0.0320(5) Uani 1 d . .
C2' C 0.32421(14) -0.3002(2) 0.14435(11) 0.0309(5) Uani 1 d . .
H2'A H 0.35907(14) -0.3406(2) 0.13160(11) 0.037 Uiso 1 calc R .
C3' C 0.30174(14) -0.2277(2) 0.10701(10) 0.0297(5) Uani 1 d . .
N3' N 0.26576(11) -0.15618(12) 0.12211(8) 0.0279(4) Uani 1 d . .
C4' C 0.3257(2) -0.4132(2) 0.22098(13) 0.0458(7) Uani 1 d . .
H4'A H 0.2851(7) -0.4357(6) 0.2410(9) 0.069 Uiso 1 calc R .
H4'B H 0.3764(7) -0.4105(3) 0.2487(8) 0.069 Uiso 1 calc R .
H4'C H 0.3302(13) -0.4524(4) 0.1884(2) 0.069 Uiso 1 calc R .
C5' C 0.3185(2) -0.2350(2) 0.04614(11) 0.0398(6) Uani 1 d . .
H5'A H 0.2696(3) -0.2259(14) 0.01713(11) 0.060 Uiso 1 calc R .
H5'B H 0.3396(12) -0.2936(5) 0.0408(3) 0.060 Uiso 1 calc R .
H5'C H 0.3573(10) -0.1902(9) 0.0409(3) 0.060 Uiso 1 calc R .
C6' C 0.2319(2) -0.3001(2) 0.27445(12) 0.0428(6) Uani 1 d . .
C7' C 0.2760(2) -0.2984(2) 0.33178(13) 0.0549(8) Uani 1 d . .
C8' C 0.2392(3) -0.3292(3) 0.3762(2) 0.0790(13) Uani 1 d . .
H8'A H 0.2680(3) -0.3299(3) 0.4155(2) 0.095 Uiso 1 calc R .
C9' C 0.1628(3) -0.3581(3) 0.3643(2) 0.092(2) Uani 1 d . .
H9'A H 0.1395(3) -0.3789(3) 0.3953(2) 0.110 Uiso 1 calc R .
C10' C 0.1200(3) -0.3573(3) 0.3084(2) 0.0756(12) Uani 1 d . .
H10B H 0.0667(3) -0.3768(3) 0.3011(2) 0.091 Uiso 1 calc R .
C11' C 0.1526(2) -0.3285(2) 0.2616(2) 0.0531(8) Uani 1 d . .
C12' C 0.3595(2) -0.2651(3) 0.34668(14) 0.0692(10) Uani 1 d . .
H12B H 0.3754(2) -0.2495(3) 0.30903(14) 0.083 Uiso 1 calc R .
C13' C 0.3664(3) -0.1816(4) 0.3842(2) 0.0868(13) Uani 1 d . .
H13D H 0.4214(3) -0.1618(4) 0.3931(2) 0.130 Uiso 1 calc R .
H13E H 0.3491(3) -0.1942(4) 0.4209(2) 0.130 Uiso 1 calc R .
H13F H 0.3331(3) -0.1352(4) 0.3628(2) 0.130 Uiso 1 calc R .
C14' C 0.4174(3) -0.3352(4) 0.3774(2) 0.115(2) Uani 1 d . .
H14D H 0.4709(3) -0.3106(4) 0.3862(2) 0.172 Uiso 1 calc R .
H14E H 0.4162(3) -0.3863(4) 0.3516(2) 0.172 Uiso 1 calc R .
H14F H 0.4022(3) -0.3533(4) 0.4139(2) 0.172 Uiso 1 calc R .
C15' C 0.1043(2) -0.3301(2) 0.1997(2) 0.0644(10) Uani 1 d . .
H15B H 0.1253(2) -0.2824(2) 0.1775(2) 0.077 Uiso 1 calc R .
C16' C 0.1131(2) -0.4157(3) 0.1685(2) 0.0771(11) Uani 1 d . .
H16D H 0.0809(2) -0.4137(3) 0.1287(2) 0.116 Uiso 1 calc R .
H16E H 0.0955(2) -0.4647(3) 0.1901(2) 0.116 Uiso 1 calc R .
H16F H 0.1686(2) -0.4244(3) 0.1664(2) 0.116 Uiso 1 calc R .
C17' C 0.0166(2) -0.3110(3) 0.1958(3) 0.094(2) Uani 1 d . .
H17D H 0.0106(2) -0.2556(3) 0.2159(3) 0.141 Uiso 1 calc R .
H17E H -0.0071(2) -0.3591(3) 0.2143(3) 0.141 Uiso 1 calc R .
H17F H -0.0099(2) -0.3063(3) 0.1545(3) 0.141 Uiso 1 calc R .
C18' C 0.2359(2) -0.0934(2) 0.07694(10) 0.0315(5) Uani 1 d . .
C19' C 0.1558(2) -0.0983(2) 0.04928(11) 0.0350(5) Uani 1 d . .
C20' C 0.1272(2) -0.0401(2) 0.00424(12) 0.0446(6) Uani 1 d . .
H20B H 0.0735(2) -0.0432(2) -0.01518(12) 0.054 Uiso 1 calc R .
C21' C 0.1760(2) 0.0226(2) -0.01281(14) 0.0536(8) Uani 1 d . .
H21B H 0.1563(2) 0.0607(2) -0.04474(14) 0.064 Uiso 1 calc R .
C22' C 0.2530(2) 0.0295(2) 0.01653(15) 0.0533(8) Uani 1 d . .
H22B H 0.2852(2) 0.0745(2) 0.00548(15) 0.064 Uiso 1 calc R .
C23' C 0.2855(2) -0.0274(2) 0.06194(12) 0.0403(6) Uani 1 d . .
C24' C 0.1014(2) -0.1664(2) 0.06774(12) 0.0403(6) Uani 1 d . .
H24B H 0.1258(2) -0.1847(2) 0.10864(12) 0.048 Uiso 1 calc R .
C25' C 0.0206(2) -0.1294(3) 0.0694(2) 0.0666(9) Uani 1 d . .
H25D H 0.0264(2) -0.0766(3) 0.0941(2) 0.100 Uiso 1 calc R .
H25E H -0.0103(2) -0.1736(3) 0.0856(2) 0.100 Uiso 1 calc R .
H25F H -0.0066(2) -0.1140(3) 0.0295(2) 0.100 Uiso 1 calc R .
C26' C 0.0951(3) -0.2480(2) 0.0301(2) 0.0802(12) Uani 1 d . .
H26D H 0.1481(3) -0.2705(2) 0.0298(2) 0.120 Uiso 1 calc R .
H26E H 0.0684(3) -0.2334(2) -0.0101(2) 0.120 Uiso 1 calc R .
H26F H 0.0648(3) -0.2930(2) 0.0460(2) 0.120 Uiso 1 calc R .
C27' C 0.3691(2) -0.0154(2) 0.09471(14) 0.0501(7) Uani 1 d . .
H27B H 0.3829(2) -0.0672(2) 0.12130(14) 0.060 Uiso 1 calc R .
C28' C 0.4290(2) -0.0115(3) 0.0542(2) 0.0663(9) Uani 1 d . .
H28D H 0.4822(2) -0.0037(3) 0.0778(2) 0.099 Uiso 1 calc R .
H28E H 0.4162(2) 0.0382(3) 0.0270(2) 0.099 Uiso 1 calc R .
H28F H 0.4268(2) -0.0664(3) 0.0318(2) 0.099 Uiso 1 calc R .
C29' C 0.3759(2) 0.0672(3) 0.1330(2) 0.0689(10) Uani 1 d . .
H29D H 0.4306(2) 0.0742(3) 0.1541(2) 0.103 Uiso 1 calc R .
H29E H 0.3413(2) 0.0615(3) 0.1613(2) 0.103 Uiso 1 calc R .
H29F H 0.3602(2) 0.1189(3) 0.1081(2) 0.103 Uiso 1 calc R .
C30' C 0.3792(2) -0.0083(2) 0.27898(12) 0.0405(6) Uani 1 d . .
C31' C 0.4674(2) -0.0005(3) 0.2963(2) 0.0750(12) Uani 1 d . .
H31D H 0.4912(2) -0.0188(21) 0.2635(5) 0.112 Uiso 1 calc R .
H31E H 0.4867(3) -0.0385(17) 0.3302(9) 0.112 Uiso 1 calc R .
H31F H 0.4817(2) 0.0607(5) 0.3066(14) 0.112 Uiso 1 calc R .

loop_
_atom_type_symbol
_atom_type_description
_atom_type_scat_dispersion_real
_atom_type_scat_dispersion_imag
_atom_type_scat_source
C C 0.0181 0.0091 'International Tables Vol C Tables 4.2.6.8 and 6.1.1.4'
H H 0.0000 0.0000 'International Tables Vol C Tables 4.2.6.8 and 6.1.1.4'
N N 0.0311 0.0180 'International Tables Vol C Tables 4.2.6.8 and 6.1.1.4'
O O 0.0492 0.0322 'International Tables Vol C Tables 4.2.6.8 and 6.1.1.4'
Mg Mg 0.1719 0.1771 'International Tables Vol C Tables 4.2.6.8 and 6.1.1.4'

loop_
_geom_angle_atom_site_label_1
_geom_angle_atom_site_label_2
_geom_angle_atom_site_label_3
_geom_angle
_geom_angle_site_symmetry_1
_geom_angle_site_symmetry_3
_geom_angle_publ_flag
O2 Mg O1 112.83(9) . . ?
O2 Mg N3 112.52(9) . . ?
O1 Mg N3 110.24(9) . . ?
O2 Mg N1 113.75(9) . . ?
O1 Mg N1 112.33(9) . . ?
N3 Mg N1 93.72(8) . . ?
C30 O1 Mg 147.5(2) . . ?
C30' O2 Mg 153.4(2) . . ?
C1 N1 C6 117.9(2) . . ?
C1 N1 Mg 120.3(2) . . ?
C6 N1 Mg 121.6(2) . . ?
N1 C1 C2 124.3(2) . . ?
N1 C1 C4 120.3(2) . . ?
C2 C1 C4 115.4(2) . . ?
C3 C2 C1 129.5(2) . . ?
N3 C3 C2 124.1(2) . . ?
N3 C3 C5 119.9(2) . . ?
C2 C3 C5 115.9(2) . . ?
C3 N3 C18 117.9(2) . . ?
C3 N3 Mg 120.0(2) . . ?
C18 N3 Mg 122.11(14) . . ?
C7 C6 C11 121.0(2) . . ?
C7 C6 N1 120.0(2) . . ?
C11 C6 N1 118.9(2) . . ?
C8 C7 C6 118.5(3) . . ?
C8 C7 C12 118.5(3) . . ?
C6 C7 C12 123.0(2) . . ?
C9 C8 C7 120.8(3) . . ?
C10 C9 C8 120.3(3) . . ?
C9 C10 C11 121.3(3) . . ?
C10 C11 C6 117.8(3) . . ?
C10 C11 C15 121.0(3) . . ?
C6 C11 C15 121.2(2) . . ?
C7 C12 C13 110.7(3) . . ?
C7 C12 C14 112.8(3) . . ?
C13 C12 C14 110.0(3) . . ?
C11 C15 C17 112.9(3) . . ?
C11 C15 C16 111.8(3) . . ?
C17 C15 C16 110.4(3) . . ?
C23 C18 C19 120.4(2) . . ?
C23 C18 N3 121.4(2) . . ?
C19 C18 N3 118.1(2) . . ?
C20 C19 C18 118.7(2) . . ?
C20 C19 C24 119.9(2) . . ?
C18 C19 C24 121.3(2) . . ?
C21 C20 C19 120.9(3) . . ?
C22 C21 C20 119.6(3) . . ?
C21 C22 C23 122.0(3) . . ?
C22 C23 C18 118.4(3) . . ?
C22 C23 C27 119.9(3) . . ?
C18 C23 C27 121.7(2) . . ?
C25 C24 C26 110.1(3) . . ?
C25 C24 C19 112.6(3) . . ?
C26 C24 C19 111.8(3) . . ?
C23 C27 C29 110.5(3) . . ?
C23 C27 C28 112.6(3) . . ?
C29 C27 C28 110.3(3) . . ?
O2' C30 O1 124.8(2) . . ?
O2' C30 C31 117.3(3) . . ?
O1 C30 C31 117.8(2) . . ?
O2' Mg' O1' 112.29(9) . . ?
O2' Mg' N3' 114.58(9) . . ?
O1' Mg' N3' 111.82(9) . . ?
O2' Mg' N1' 111.15(9) . . ?
O1' Mg' N1' 112.10(10) . . ?
N3' Mg' N1' 93.60(8) . . ?
C30' O1' Mg' 148.7(2) . . ?
C30 O2' Mg' 153.5(2) . . ?
C1' N1' C6' 119.5(2) . . ?
C1' N1' Mg' 119.7(2) . . ?
C6' N1' Mg' 120.6(2) . . ?
N1' C1' C2' 123.8(2) . . ?
N1' C1' C4' 120.4(2) . . ?
C2' C1' C4' 115.8(2) . . ?
C1' C2' C3' 129.6(2) . . ?
N3' C3' C2' 124.0(2) . . ?
N3' C3' C5' 119.8(2) . . ?
C2' C3' C5' 116.2(2) . . ?
C3' N3' C18' 117.7(2) . . ?
C3' N3' Mg' 119.9(2) . . ?
C18' N3' Mg' 122.32(15) . . ?
C7' C6' C11' 121.8(3) . . ?
C7' C6' N1' 120.4(3) . . ?
C11' C6' N1' 117.7(3) . . ?
C6' C7' C8' 117.2(4) . . ?
C6' C7' C12' 122.7(3) . . ?
C8' C7' C12' 120.2(3) . . ?
C9' C8' C7' 121.7(4) . . ?
C10' C9' C8' 120.4(3) . . ?
C9' C10' C11' 121.4(4) . . ?
C10' C11' C6' 117.5(4) . . ?
C10' C11' C15' 120.4(3) . . ?
C6' C11' C15' 122.1(3) . . ?
C7' C12' C13' 111.8(3) . . ?
C7' C12' C14' 112.4(4) . . ?
C13' C12' C14' 109.9(3) . . ?
C16' C15' C11' 112.4(3) . . ?
C16' C15' C17' 109.2(3) . . ?
C11' C15' C17' 113.8(4) . . ?
C19' C18' C23' 121.1(2) . . ?
C19' C18' N3' 118.3(2) . . ?
C23' C18' N3' 120.5(2) . . ?
C20' C19' C18' 118.7(2) . . ?
C20' C19' C24' 120.2(2) . . ?
C18' C19' C24' 121.1(2) . . ?
C21' C20' C19' 120.8(3) . . ?
C22' C21' C20' 119.8(3) . . ?
C21' C22' C23' 122.1(3) . . ?
C22' C23' C18' 117.2(3) . . ?
C22' C23' C27' 120.6(3) . . ?
C18' C23' C27' 122.1(2) . . ?
C26' C24' C25' 111.2(3) . . ?
C26' C24' C19' 111.7(3) . . ?
C25' C24' C19' 112.6(2) . . ?
C23' C27' C29' 110.3(3) . . ?
C23' C27' C28' 113.1(3) . . ?
C29' C27' C28' 110.1(3) . . ?
O1' C30' O2 124.8(3) . . ?
O1' C30' C31' 117.9(2) . . ?
O2 C30' C31' 117.3(3) . . ?

loop_
_geom_bond_atom_site_label_1
_geom_bond_atom_site_label_2
_geom_bond_distance
_geom_bond_site_symmetry_2
_geom_bond_publ_flag
Mg O2 1.918(2) . ?
Mg O1 1.941(2) . ?
Mg N3 2.033(2) . ?
Mg N1 2.040(2) . ?
O1 C30 1.247(3) . ?
O2 C30' 1.253(3) . ?
N1 C1 1.327(3) . ?
N1 C6 1.437(3) . ?
C1 C2 1.405(3) . ?
C1 C4 1.517(3) . ?
C2 C3 1.400(4) . ?
C3 N3 1.331(3) . ?
C3 C5 1.507(3) . ?
N3 C18 1.432(3) . ?
C6 C7 1.398(4) . ?
C6 C11 1.413(4) . ?
C7 C8 1.394(4) . ?
C7 C12 1.519(4) . ?
C8 C9 1.376(5) . ?
C9 C10 1.375(5) . ?
C10 C11 1.394(4) . ?
C11 C15 1.516(4) . ?
C12 C13 1.528(5) . ?
C12 C14 1.530(5) . ?
C15 C17 1.526(4) . ?
C15 C16 1.526(5) . ?
C18 C23 1.404(4) . ?
C18 C19 1.406(4) . ?
C19 C20 1.391(4) . ?
C19 C24 1.523(4) . ?
C20 C21 1.384(5) . ?
C21 C22 1.369(5) . ?
C22 C23 1.385(4) . ?
C23 C27 1.516(4) . ?
C24 C25 1.504(4) . ?
C24 C26 1.507(5) . ?
C27 C29 1.529(5) . ?
C27 C28 1.533(5) . ?
C30 O2' 1.244(3) . ?
C30 C31 1.495(4) . ?
Mg' O2' 1.913(2) . ?
Mg' O1' 1.932(2) . ?
Mg' N3' 2.029(2) . ?
Mg' N1' 2.037(2) . ?
O1' C30' 1.246(3) . ?
N1' C1' 1.330(3) . ?
N1' C6' 1.439(3) . ?
C1' C2' 1.399(4) . ?
C1' C4' 1.518(4) . ?
C2' C3' 1.408(4) . ?
C3' N3' 1.335(3) . ?
C3' C5' 1.508(3) . ?
N3' C18' 1.436(3) . ?
C6' C7' 1.397(4) . ?
C6' C11' 1.412(5) . ?
C7' C8' 1.401(5) . ?
C7' C12' 1.503(6) . ?
C8' C9' 1.368(7) . ?
C9' C10' 1.361(7) . ?
C10' C11' 1.397(5) . ?
C11' C15' 1.514(5) . ?
C12' C13' 1.532(6) . ?
C12' C14' 1.536(6) . ?
C15' C16' 1.513(6) . ?
C15' C17' 1.531(5) . ?
C18' C19' 1.408(4) . ?
C18' C23' 1.409(4) . ?
C19' C20' 1.385(4) . ?
C19' C24' 1.519(4) . ?
C20' C21' 1.383(5) . ?
C21' C22' 1.373(5) . ?
C22' C23' 1.392(4) . ?
C23' C27' 1.505(4) . ?
C24' C26' 1.509(5) . ?
C24' C25' 1.516(4) . ?
C27' C29' 1.531(5) . ?
C27' C28' 1.540(4) . ?
C30' C31' 1.502(4) . ?
